data_2239995
loop_
_publ_author_name
'Yamuna, Thammarse S.'
'Jasinski, Jerry P.'
'Kaur, Manpreet'
'Anderson, Brian J.'
'Yathirajan, H. S.'

_publ_section_title
;
 Crystal structures of 4-(pyrimidin-2-yl)piperazin-1-ium chloride and
 4-(pyrimidin-2-yl)piperazin-1-ium nitrate
;
_journal_coeditor_code HB7279
_journal_issue 10
_journal_name_full 'Acta Crystallographica Section E'
_journal_page_first 203
_journal_page_last 206
_journal_paper_doi 10.1107/S1600536814020169
_journal_volume 70
_journal_year 2014
_chemical_formula_iupac 'C8 H13 N4 +, N O3 -'
_chemical_formula_moiety 'C8 H13 N4 +, N O3 -'
_chemical_formula_sum 'C8 H13 N5 O3'
_chemical_formula_weight 227.23
_chemical_name_systematic
;
4-(Pyrimidin-2-yl)piperazin-1-ium nitrate
;
_space_group_crystal_system monoclinic
_space_group_IT_number 14
_space_group_name_Hall '-P 2ybc'
_space_group_name_H-M_alt 'P 1 21/c 1'
_symmetry_space_group_name_Hall '-P 2ybc'
_symmetry_space_group_name_H-M 'P 1 21/c 1'
_atom_sites_solution_hydrogens geom
_atom_sites_solution_primary direct
_cell_angle_alpha 90
_cell_angle_beta 107.341(6)
_cell_angle_gamma 90
_cell_formula_units_Z 4
_cell_length_a 10.5272(6)
_cell_length_b 7.2230(3)
_cell_length_c 14.1575(7)
_cell_measurement_reflns_used 2763
_cell_measurement_temperature 173(2)
_cell_measurement_theta_max 71.36
_cell_measurement_theta_min 6.18
_cell_volume 1027.58(9)
_computing_cell_refinement 'CrysAlis PRO (Agilent, 2012)'
_computing_data_collection 'CrysAlis PRO (Agilent, 2012)'
_computing_data_reduction 'CrysAlis RED (Agilent, 2012)'
_computing_molecular_graphics 'OLEX2 (Dolomanov <i>et al.</i>, 2009)'
_computing_publication_material 'OLEX2 (Dolomanov <i>et al.</i>, 2009)'
_computing_structure_refinement 'SHELXL2012 (Sheldrick, 2008)'
_computing_structure_solution 'SUPERFLIP (Palatinus & Chapuis, 2007)'
_diffrn_ambient_temperature 173(2)
_diffrn_detector_area_resol_mean 16.0416
_diffrn_measured_fraction_theta_full 0.991
_diffrn_measured_fraction_theta_max 0.985
_diffrn_measurement_device_type 'Agilent Agilent Eos Gemini'
_diffrn_measurement_method '\w scans'
_diffrn_radiation_type CuK\a
_diffrn_radiation_wavelength 1.54184
_diffrn_reflns_av_R_equivalents 0.0400
_diffrn_reflns_limit_h_max 12
_diffrn_reflns_limit_h_min -9
_diffrn_reflns_limit_k_max 8
_diffrn_reflns_limit_k_min -8
_diffrn_reflns_limit_l_max 16
_diffrn_reflns_limit_l_min -17
_diffrn_reflns_number 6218
_diffrn_reflns_theta_full 67.684
_diffrn_reflns_theta_max 71.040
_diffrn_reflns_theta_min 4.400
_exptl_absorpt_coefficient_mu 0.975
_exptl_absorpt_correction_T_max 1.00000
_exptl_absorpt_correction_T_min 0.72651
_exptl_absorpt_correction_type multi-scan
_exptl_absorpt_process_details '(CrysAlis RED; Agilent, 2012)'
_exptl_crystal_colour colourless
_exptl_crystal_density_diffrn 1.469
_exptl_crystal_description irregular
_exptl_crystal_F_000 480
_exptl_crystal_size_max 0.22
_exptl_crystal_size_mid 0.16
_exptl_crystal_size_min 0.06
_refine_diff_density_max 0.419
_refine_diff_density_min -0.250
_refine_ls_extinction_coef 0.0099(14)
_refine_ls_extinction_expression Fc^*^=kFc[1+0.001xFc^2^\l^3^/sin(2\q)]^-1/4^
_refine_ls_extinction_method 'SHELXL2012 (Sheldrick, 2008)'
_refine_ls_goodness_of_fit_ref 1.098
_refine_ls_hydrogen_treatment constr
_refine_ls_matrix_type full
_refine_ls_number_parameters 146
_refine_ls_number_reflns 1960
_refine_ls_number_restraints 0
_refine_ls_restrained_S_all 1.098
_refine_ls_R_factor_all 0.0620
_refine_ls_R_factor_gt 0.0576
_refine_ls_shift/su_max 0.000
_refine_ls_shift/su_mean 0.000
_refine_ls_structure_factor_coef Fsqd
_refine_ls_weighting_details 'w=1/[\s^2^(Fo^2^)+(0.0789P)^2^+0.9595P] where P=(Fo^2^+2Fc^2^)/3'
_refine_ls_weighting_scheme calc
_refine_ls_wR_factor_gt 0.1590
_refine_ls_wR_factor_ref 0.1626
_reflns_number_gt 1752
_reflns_number_total 1960
_reflns_threshold_expression I>2\s(I)
_cod_data_source_file hb7279sup1.cif
_cod_data_source_block II
_cod_database_code 2239995
_cod_database_fobs_code 2239995
_shelx_space_group_comment
;
The symmetry employed for this shelxl refinement is uniquely defined
by the following loop, which should always be used as a source of
symmetry information in preference to the above space-group names.
They are only intended as comments.
;

loop_
_space_group_symop_operation_xyz
'x, y, z'
'-x, y+1/2, -z+1/2'
'-x, -y, -z'
'x, -y-1/2, z-1/2'

loop_
_atom_site_type_symbol
_atom_site_label
_atom_site_fract_x
_atom_site_fract_y
_atom_site_fract_z
_atom_site_U_iso_or_equiv
_atom_site_adp_type
_atom_site_calc_flag
_atom_site_occupancy
O O1 0.4119(2) 0.6964(4) 0.41222(17) 0.0615(7) Uani d 1
O O2 0.50951(18) 0.6257(2) 0.30424(14) 0.0381(5) Uani d 1
O O3 0.55020(17) 0.8884(2) 0.37996(13) 0.0323(5) Uani d 1
N N5 0.49103(17) 0.7390(3) 0.36677(13) 0.0238(4) Uani d 1
N N1 0.00592(19) 0.2396(3) 0.48106(14) 0.0291(5) Uani d 1
N N2 -0.11846(18) 0.3821(3) 0.32856(15) 0.0273(5) Uani d 1
N N3 0.10930(18) 0.3372(3) 0.36702(14) 0.0268(5) Uani d 1
N N4 0.33344(18) 0.3134(3) 0.29632(15) 0.0278(5) Uani d 1
H H4A 0.3814 0.2536 0.2617 0.033 Uiso calc 1
H H4B 0.3777 0.4191 0.3216 0.033 Uiso calc 1
C C1 -0.0049(2) 0.3204(3) 0.39365(16) 0.0220(5) Uani d 1
C C2 -0.1085(3) 0.2126(3) 0.50188(19) 0.0346(6) Uani d 1
H H2 -0.1054 0.1544 0.5627 0.042 Uiso calc 1
C C3 -0.2307(2) 0.2647(4) 0.4398(2) 0.0362(6) Uani d 1
H H3 -0.3111 0.2420 0.4553 0.043 Uiso calc 1
C C4 -0.2290(2) 0.3519(3) 0.3537(2) 0.0329(6) Uani d 1
H H4 -0.3113 0.3927 0.3097 0.039 Uiso calc 1
C C5 0.2387(2) 0.2876(4) 0.43489(16) 0.0282(5) Uani d 1
H H5A 0.2266 0.2035 0.4867 0.034 Uiso calc 1
H H5B 0.2848 0.4005 0.4676 0.034 Uiso calc 1
C C6 0.3222(2) 0.1932(3) 0.37877(17) 0.0270(5) Uani d 1
H H6A 0.4121 0.1674 0.4242 0.032 Uiso calc 1
H H6B 0.2808 0.0738 0.3519 0.032 Uiso calc 1
C C7 0.1993(2) 0.3620(3) 0.22801(17) 0.0277(5) Uani d 1
H H7A 0.1537 0.2483 0.1960 0.033 Uiso calc 1
H H7B 0.2095 0.4461 0.1755 0.033 Uiso calc 1
C C8 0.1166(2) 0.4552(3) 0.28517(17) 0.0276(5) Uani d 1
H H8A 0.1571 0.5756 0.3112 0.033 Uiso calc 1
H H8B 0.0258 0.4789 0.2407 0.033 Uiso calc 1

loop_
_atom_site_aniso_label
_atom_site_aniso_U_11
_atom_site_aniso_U_22
_atom_site_aniso_U_33
_atom_site_aniso_U_12
_atom_site_aniso_U_13
_atom_site_aniso_U_23
O1 0.0614(14) 0.0836(17) 0.0562(13) -0.0362(13) 0.0431(11) -0.0184(12)
O2 0.0436(10) 0.0314(10) 0.0460(11) -0.0072(8) 0.0238(8) -0.0153(8)
O3 0.0379(9) 0.0249(9) 0.0353(9) -0.0045(7) 0.0129(7) -0.0021(7)
N5 0.0175(9) 0.0301(10) 0.0240(9) -0.0015(7) 0.0064(7) 0.0012(8)
N1 0.0292(10) 0.0327(11) 0.0282(10) 0.0020(8) 0.0126(8) 0.0038(8)
N2 0.0210(9) 0.0270(10) 0.0331(11) 0.0037(7) 0.0071(8) 0.0001(8)
N3 0.0189(9) 0.0380(11) 0.0243(9) 0.0068(8) 0.0075(7) 0.0087(8)
N4 0.0231(9) 0.0278(10) 0.0368(11) -0.0042(8) 0.0153(8) -0.0045(8)
C1 0.0207(10) 0.0220(10) 0.0246(11) 0.0023(8) 0.0087(8) -0.0035(8)
C2 0.0416(14) 0.0328(13) 0.0372(13) -0.0021(11) 0.0235(11) -0.0014(10)
C3 0.0300(13) 0.0340(13) 0.0525(15) -0.0049(10) 0.0247(11) -0.0130(12)
C4 0.0224(11) 0.0304(12) 0.0456(15) 0.0020(9) 0.0098(10) -0.0063(11)
C5 0.0208(11) 0.0395(13) 0.0234(11) 0.0087(9) 0.0054(9) 0.0023(9)
C6 0.0219(10) 0.0296(12) 0.0293(11) 0.0038(9) 0.0074(9) 0.0014(9)
C7 0.0291(11) 0.0305(12) 0.0255(11) -0.0013(9) 0.0111(9) 0.0039(9)
C8 0.0267(11) 0.0290(12) 0.0283(11) 0.0033(9) 0.0098(9) 0.0080(9)

loop_
_atom_type_symbol
_atom_type_description
_atom_type_scat_dispersion_real
_atom_type_scat_dispersion_imag
_atom_type_scat_source
C C 0.0181 0.0091 'International Tables Vol C Tables 4.2.6.8 and 6.1.1.4'
H H 0.0000 0.0000 'International Tables Vol C Tables 4.2.6.8 and 6.1.1.4'
N N 0.0311 0.0180 'International Tables Vol C Tables 4.2.6.8 and 6.1.1.4'
O O 0.0492 0.0322 'International Tables Vol C Tables 4.2.6.8 and 6.1.1.4'

loop_
_geom_angle_atom_site_label_1
_geom_angle_atom_site_label_2
_geom_angle_atom_site_label_3
_geom_angle
O1 N5 O2 118.2(2)
O3 N5 O1 121.9(2)
O3 N5 O2 119.82(18)
C2 N1 C1 115.6(2)
C4 N2 C1 115.5(2)
C1 N3 C5 121.45(19)
C1 N3 C8 121.92(18)
C5 N3 C8 114.01(18)
H4A N4 H4B 108.0
C6 N4 H4A 109.4
C6 N4 H4B 109.4
C6 N4 C7 111.33(17)
C7 N4 H4A 109.4
C7 N4 H4B 109.4
N1 C1 N2 126.0(2)
N1 C1 N3 116.88(19)
N2 C1 N3 117.06(19)
N1 C2 H2 118.3
N1 C2 C3 123.4(2)
C3 C2 H2 118.3
C2 C3 H3 122.1
C2 C3 C4 115.8(2)
C4 C3 H3 122.1
N2 C4 C3 123.6(2)
N2 C4 H4 118.2
C3 C4 H4 118.2
N3 C5 H5A 109.7
N3 C5 H5B 109.7
N3 C5 C6 109.86(18)
H5A C5 H5B 108.2
C6 C5 H5A 109.7
C6 C5 H5B 109.7
N4 C6 C5 110.12(18)
N4 C6 H6A 109.6
N4 C6 H6B 109.6
C5 C6 H6A 109.6
C5 C6 H6B 109.6
H6A C6 H6B 108.2
N4 C7 H7A 109.7
N4 C7 H7B 109.7
N4 C7 C8 109.99(18)
H7A C7 H7B 108.2
C8 C7 H7A 109.7
C8 C7 H7B 109.7
N3 C8 C7 109.85(18)
N3 C8 H8A 109.7
N3 C8 H8B 109.7
C7 C8 H8A 109.7
C7 C8 H8B 109.7
H8A C8 H8B 108.2

loop_
_geom_bond_atom_site_label_1
_geom_bond_atom_site_label_2
_geom_bond_distance
O1 N5 1.233(3)
O2 N5 1.263(2)
O3 N5 1.232(2)
N1 C1 1.342(3)
N1 C2 1.337(3)
N2 C1 1.349(3)
N2 C4 1.333(3)
N3 C1 1.369(3)
N3 C5 1.459(3)
N3 C8 1.459(3)
N4 H4A 0.9100
N4 H4B 0.9100
N4 C6 1.487(3)
N4 C7 1.496(3)
C2 H2 0.9500
C2 C3 1.376(4)
C3 H3 0.9500
C3 C4 1.377(4)
C4 H4 0.9500
C5 H5A 0.9900
C5 H5B 0.9900
C5 C6 1.512(3)
C6 H6A 0.9900
C6 H6B 0.9900
C7 H7A 0.9900
C7 H7B 0.9900
C7 C8 1.512(3)
C8 H8A 0.9900
C8 H8B 0.9900

loop_
_geom_hbond_atom_site_label_D
_geom_hbond_atom_site_label_H
_geom_hbond_atom_site_label_A
_geom_hbond_site_symmetry_A
_geom_hbond_distance_DH
_geom_hbond_distance_HA
_geom_hbond_distance_DA
_geom_hbond_angle_DHA
N4 H4A O2 2_645 0.91 1.92 2.829(3) 177
N4 H4A O3 2_645 0.91 2.52 3.138(3) 126
N4 H4B O1 . 0.91 2.35 3.197(3) 155
N4 H4B O2 . 0.91 2.10 2.900(3) 146
C3 H3 O1 3_566 0.95 2.46 3.240(3) 140
C4 H4 O2 1_455 0.95 2.51 3.291(3) 139

loop_
_geom_torsion_atom_site_label_1
_geom_torsion_atom_site_label_2
_geom_torsion_atom_site_label_3
_geom_torsion_atom_site_label_4
_geom_torsion
N1 C2 C3 C4 -1.3(4)
N3 C5 C6 N4 55.5(3)
N4 C7 C8 N3 -55.3(2)
C1 N1 C2 C3 -0.7(4)
C1 N2 C4 C3 0.2(3)
C1 N3 C5 C6 141.1(2)
C1 N3 C8 C7 -141.2(2)
C2 N1 C1 N2 2.9(3)
C2 N1 C1 N3 -175.2(2)
C2 C3 C4 N2 1.6(4)
C4 N2 C1 N1 -2.7(3)
C4 N2 C1 N3 175.4(2)
C5 N3 C1 N1 -6.3(3)
C5 N3 C1 N2 175.4(2)
C5 N3 C8 C7 56.9(3)
C6 N4 C7 C8 56.9(2)
C7 N4 C6 C5 -57.0(2)
C8 N3 C1 N1 -166.9(2)
C8 N3 C1 N2 14.8(3)
C8 N3 C5 C6 -57.0(3)
